data_7231792
loop_
_publ_author_name
'Enkelmann, Dennis D.'
'Handelmann, Jens'
'Schauerte, Carsten'
'Merz, Klaus'

_publ_section_title
;
 Co-crystallization and polymorphic behaviour of 5-fluorouracil
;
_journal_issue 13
_journal_name_full CrystEngComm
_journal_page_first 2130
_journal_paper_doi 10.1039/C8CE01692E
_journal_volume 21
_journal_year 2019
_chemical_formula_sum 'C7 H10 F N2 O5'
_chemical_formula_weight 221.17
_space_group_crystal_system triclinic
_space_group_IT_number 2
_space_group_name_Hall '-P 1'
_space_group_name_H-M_alt 'P -1'
_symmetry_space_group_name_Hall '-P 1'
_symmetry_space_group_name_H-M 'P -1'
_atom_sites_solution_hydrogens difmap
_audit_creation_method SHELXL-2018/3
_audit_update_record
;
2018-09-20 deposited with the CCDC.
2018-10-31 downloaded from the CCDC.
;
_cell_angle_alpha 87.32(4)
_cell_angle_beta 83.90(4)
_cell_angle_gamma 71.23(2)
_cell_formula_units_Z 2
_cell_length_a 5.060(6)
_cell_length_b 6.392(8)
_cell_length_c 15.823(18)
_cell_measurement_reflns_used 3968
_cell_measurement_temperature 566(2)
_cell_measurement_theta_max 24.993
_cell_measurement_theta_min 3.591
_cell_volume 481.8(10)
_computing_structure_refinement 'SHELXL-2018/3 (Sheldrick, 2018)'
_diffrn_ambient_temperature 566(2)
_diffrn_measured_fraction_theta_full 0.994
_diffrn_measured_fraction_theta_max 0.994
_diffrn_measurement_device_type 'Rigaku Mercury375R/M CCD (XtaLAB mini)'
_diffrn_measurement_method \w
_diffrn_radiation_type MoK\a
_diffrn_radiation_wavelength 0.71073
_diffrn_reflns_av_R_equivalents 0.0739
_diffrn_reflns_av_unetI/netI 0.0616
_diffrn_reflns_Laue_measured_fraction_full 0.994
_diffrn_reflns_Laue_measured_fraction_max 0.994
_diffrn_reflns_limit_h_max 6
_diffrn_reflns_limit_h_min -6
_diffrn_reflns_limit_k_max 7
_diffrn_reflns_limit_k_min -7
_diffrn_reflns_limit_l_max 18
_diffrn_reflns_limit_l_min -18
_diffrn_reflns_number 3968
_diffrn_reflns_point_group_measured_fraction_full 0.994
_diffrn_reflns_point_group_measured_fraction_max 0.994
_diffrn_reflns_theta_full 24.993
_diffrn_reflns_theta_max 24.993
_diffrn_reflns_theta_min 3.591
_exptl_absorpt_coefficient_mu 0.141
_exptl_crystal_colour colorless
_exptl_crystal_density_diffrn 1.525
_exptl_crystal_description prism
_exptl_crystal_F_000 230
_exptl_crystal_size_max 0.200
_exptl_crystal_size_mid 0.100
_exptl_crystal_size_min 0.100
_refine_diff_density_max 0.345
_refine_diff_density_min -0.209
_refine_diff_density_rms 0.055
_refine_ls_extinction_method none
_refine_ls_goodness_of_fit_ref 1.050
_refine_ls_hydrogen_treatment refall
_refine_ls_matrix_type full
_refine_ls_number_parameters 176
_refine_ls_number_reflns 1669
_refine_ls_number_restraints 0
_refine_ls_restrained_S_all 1.050
_refine_ls_R_factor_all 0.0582
_refine_ls_R_factor_gt 0.0489
_refine_ls_shift/su_max 0.001
_refine_ls_shift/su_mean 0.000
_refine_ls_structure_factor_coef Fsqd
_refine_ls_weighting_details 'w=1/[\s^2^(Fo^2^)+(0.0875P)^2^] where P=(Fo^2^+2Fc^2^)/3'
_refine_ls_weighting_scheme calc
_refine_ls_wR_factor_gt 0.1351
_refine_ls_wR_factor_ref 0.1434
_reflns_Friedel_coverage 0.000
_reflns_number_gt 1330
_reflns_number_total 1669
_reflns_threshold_expression 'I > 2\s(I)'
_cod_data_source_file c8ce01692e2.cif
_cod_data_source_block shelx
_cod_depositor_comments 'Adding full bibliography for 7231792--7231793.cif.'
_cod_database_code 7231792
_shelx_shelxl_version_number 2018/3
_shelx_space_group_comment
;
The symmetry employed for this shelxl refinement is uniquely defined
by the following loop, which should always be used as a source of
symmetry information in preference to the above space-group names.
They are only intended as comments.
;
_shelx_estimated_absorpt_t_min 0.972
_shelx_estimated_absorpt_t_max 0.986

loop_
_space_group_symop_operation_xyz
'x, y, z'
'-x, -y, -z'

loop_
_atom_site_label
_atom_site_type_symbol
_atom_site_fract_x
_atom_site_fract_y
_atom_site_fract_z
_atom_site_U_iso_or_equiv
_atom_site_adp_type
_atom_site_occupancy
_atom_site_site_symmetry_order
_atom_site_calc_flag
F1 F 0.2492(3) 0.2678(2) 0.17115(7) 0.0676(5) Uani 1 1 d
O1 O -0.1725(3) 0.2888(2) 0.49702(9) 0.0539(4) Uani 1 1 d
N1 N 0.0910(3) 0.4063(2) 0.39091(9) 0.0414(4) Uani 1 1 d
O2 O 0.3500(3) 0.5351(2) 0.28797(9) 0.0547(4) Uani 1 1 d
O5 O -0.4376(3) -0.1392(3) 0.38927(11) 0.0585(5) Uani 1 1 d
N2 N -0.1138(3) 0.1425(3) 0.36517(10) 0.0427(4) Uani 1 1 d
O3 O 0.2598(4) 0.1970(3) -0.20195(9) 0.0655(5) Uani 1 1 d
C2 C 0.2067(4) 0.4131(3) 0.30882(11) 0.0400(5) Uani 1 1 d
O4 O 0.4273(4) 0.4074(3) -0.13035(10) 0.0703(6) Uani 1 1 d
C4 C -0.0083(4) 0.1363(3) 0.28133(12) 0.0467(5) Uani 1 1 d
C7 C 0.0620(5) 0.0181(4) -0.04478(12) 0.0501(5) Uani 1 1 d
C1 C -0.0719(4) 0.2782(3) 0.42231(11) 0.0397(5) Uani 1 1 d
C3 C 0.1445(4) 0.2662(3) 0.25327(11) 0.0448(5) Uani 1 1 d
C5 C 0.2829(4) 0.2700(3) -0.13562(12) 0.0466(5) Uani 1 1 d
C6 C 0.1471(6) 0.2246(4) -0.05062(14) 0.0595(7) Uani 1 1 d
H3 H -0.209(6) 0.053(5) 0.3845(17) 0.072(7) Uiso 1 1 d
H9 H -0.553(6) -0.189(5) 0.4278(19) 0.089(9) Uiso 1 1 d
H4 H 0.506(6) 0.419(4) -0.1849(19) 0.079(8) Uiso 1 1 d
H1 H 0.115(5) 0.508(4) 0.4296(16) 0.067(7) Uiso 1 1 d
H10 H -0.429(6) -0.195(5) 0.3433(19) 0.084(9) Uiso 1 1 d
H2 H -0.053(4) 0.018(3) 0.2426(14) 0.057(6) Uiso 1 1 d
H8 H 0.213(6) -0.094(5) -0.0571(18) 0.080(9) Uiso 1 1 d
H7 H -0.076(5) 0.027(4) -0.0862(16) 0.069(7) Uiso 1 1 d
H5 H -0.044(7) 0.371(6) -0.0429(19) 0.112(11) Uiso 1 1 d
H6 H 0.258(7) 0.221(5) -0.011(2) 0.090(9) Uiso 1 1 d

loop_
_atom_site_aniso_label
_atom_site_aniso_U_11
_atom_site_aniso_U_22
_atom_site_aniso_U_33
_atom_site_aniso_U_23
_atom_site_aniso_U_13
_atom_site_aniso_U_12
F1 0.0976(10) 0.0913(10) 0.0324(7) -0.0095(6) 0.0129(6) -0.0609(8)
O1 0.0744(10) 0.0610(9) 0.0392(8) -0.0075(6) 0.0152(7) -0.0448(8)
N1 0.0534(10) 0.0422(9) 0.0358(9) -0.0057(7) 0.0063(7) -0.0279(7)
O2 0.0730(10) 0.0647(10) 0.0422(8) -0.0026(6) 0.0087(7) -0.0480(8)
O5 0.0688(10) 0.0698(11) 0.0528(10) -0.0065(8) 0.0046(8) -0.0465(8)
N2 0.0522(9) 0.0468(9) 0.0385(9) -0.0012(7) 0.0011(7) -0.0307(7)
O3 0.1010(13) 0.0814(12) 0.0370(8) -0.0063(7) 0.0071(7) -0.0646(10)
C2 0.0458(10) 0.0429(10) 0.0359(10) 0.0009(7) 0.0016(8) -0.0226(8)
O4 0.1086(14) 0.0920(13) 0.0405(9) -0.0036(8) 0.0063(8) -0.0779(11)
C4 0.0597(12) 0.0531(12) 0.0367(10) -0.0030(8) -0.0021(8) -0.0314(10)
C7 0.0676(14) 0.0494(13) 0.0406(12) -0.0053(8) 0.0108(10) -0.0330(11)
C1 0.0473(10) 0.0399(10) 0.0362(10) -0.0002(7) 0.0037(8) -0.0226(8)
C3 0.0571(11) 0.0525(11) 0.0312(10) -0.0009(8) 0.0030(8) -0.0287(9)
C5 0.0625(12) 0.0481(11) 0.0390(10) -0.0026(8) 0.0030(8) -0.0333(9)
C6 0.0921(18) 0.0623(14) 0.0410(12) -0.0060(10) 0.0100(12) -0.0524(13)

loop_
_atom_type_symbol
_atom_type_description
_atom_type_scat_dispersion_real
_atom_type_scat_dispersion_imag
_atom_type_scat_source
C C 0.0033 0.0016 'International Tables Vol C Tables 4.2.6.8 and 6.1.1.4'
H H 0.0000 0.0000 'International Tables Vol C Tables 4.2.6.8 and 6.1.1.4'
N N 0.0061 0.0033 'International Tables Vol C Tables 4.2.6.8 and 6.1.1.4'
O O 0.0106 0.0060 'International Tables Vol C Tables 4.2.6.8 and 6.1.1.4'
F F 0.0171 0.0103 'International Tables Vol C Tables 4.2.6.8 and 6.1.1.4'

loop_
_geom_angle_atom_site_label_1
_geom_angle_atom_site_label_2
_geom_angle_atom_site_label_3
_geom_angle
_geom_angle_site_symmetry_3
C2 N1 C1 126.78(16) .
C1 N2 C4 122.67(17) .
O2 C2 N1 121.03(17) .
O2 C2 C3 125.76(18) .
N1 C2 C3 113.20(16) .
C3 C4 N2 119.93(18) .
C6 C7 C7 111.5(2) 2
O1 C1 N2 122.92(17) .
O1 C1 N1 121.69(17) .
N2 C1 N1 115.39(17) .
C4 C3 F1 121.95(18) .
C4 C3 C2 122.00(18) .
F1 C3 C2 116.05(17) .
O3 C5 O4 122.57(17) .
O3 C5 C6 125.06(19) .
O4 C5 C6 112.33(18) .
C5 C6 C7 115.63(18) .

loop_
_geom_bond_atom_site_label_1
_geom_bond_atom_site_label_2
_geom_bond_distance
_geom_bond_site_symmetry_2
F1 C3 1.351(2) .
O1 C1 1.232(3) .
N1 C2 1.372(3) .
N1 C1 1.380(2) .
O2 C2 1.238(2) .
N2 C1 1.359(3) .
N2 C4 1.374(3) .
O3 C5 1.200(3) .
C2 C3 1.442(3) .
O4 C5 1.321(3) .
C4 C3 1.338(3) .
C7 C6 1.511(3) .
C7 C7 1.526(4) 2
C5 C6 1.503(3) .
